data_4021277
loop_
_publ_author_name
'Guillaume Pickaert'
'Mich\`ele Cesario'
'Raymond Ziessel'

_publ_section_title
;
 A Convenient Protocol for the Synthesis of Ligands
 from a 4-Methyl-3,5-diacylaminophenyl Platform
;
_journal_name_full 'Journal of Organic Chemistry'
_journal_page_first 5335
_journal_page_last 5341
_journal_paper_doi 10.1021/jo049587g
_journal_volume 69
_journal_year 2004
_chemical_formula_sum 'C42 H37 N5 O8'
_chemical_formula_weight 739.77
_space_group_IT_number 2
_symmetry_cell_setting triclinic
_symmetry_space_group_name_Hall '-P 1'
_symmetry_space_group_name_H-M 'P -1'
_cell_angle_alpha 79.47(3)
_cell_angle_beta 86.76(3)
_cell_angle_gamma 82.48(3)
_cell_formula_units_Z 2
_cell_length_a 8.809(3)
_cell_length_b 12.032(5)
_cell_length_c 16.928(6)
_cell_measurement_temperature 177(2)
_cell_volume 1747.9(11)
_diffrn_ambient_temperature 177(2)
_exptl_crystal_density_diffrn 1.406
_cod_database_code 4021277

loop_
_symmetry_equiv_pos_as_xyz
'x, y, z'
'-x, -y, -z'

loop_
_atom_site_aniso_label
_atom_site_aniso_U_11
_atom_site_aniso_U_22
_atom_site_aniso_U_33
_atom_site_aniso_U_23
_atom_site_aniso_U_13
_atom_site_aniso_U_12
N1A 0.042(2) 0.027(2) 0.0196(14) -0.0082(11) -0.0057(11) 0.0135(12)
C2A 0.043(2) 0.022(2) 0.017(2) -0.0052(14) -0.0019(14) 0.0175(15)
C3A 0.047(2) 0.0166(15) 0.022(2) -0.0032(14) 0.0016(15) 0.0122(14)
C4A 0.039(2) 0.021(2) 0.015(2) -0.0062(13) 0.0006(13) 0.0140(14)
C5A 0.040(2) 0.021(2) 0.0145(15) -0.0035(13) -0.0037(13) 0.0168(14)
C6A 0.038(2) 0.023(2) 0.015(2) -0.0081(14) -0.0030(14) 0.0127(14)
N1B 0.043(2) 0.048(2) 0.041(2) 0.0185(14) -0.0134(13) 0.0060(14)
C2B 0.045(2) 0.030(2) 0.023(2) -0.002(2) -0.0031(15) 0.022(2)
C3B 0.123(3) 0.037(2) 0.039(2) -0.017(2) -0.047(2) 0.028(2)
C4B 0.125(4) 0.061(3) 0.048(2) -0.028(2) -0.063(3) 0.047(3)
C5B 0.078(3) 0.067(3) 0.019(2) 0.004(2) -0.009(2) 0.043(2)
C6B 0.047(2) 0.059(2) 0.046(2) 0.025(2) -0.006(2) 0.012(2)
N1C 0.058(2) 0.0178(15) 0.0251(14) -0.0043(11) -0.0032(12) 0.0118(12)
C2C 0.065(2) 0.021(2) 0.034(2) -0.006(2) 0.003(2) 0.013(2)
C3C 0.071(3) 0.024(2) 0.047(2) -0.014(2) 0.010(2) -0.001(2)
C4C 0.070(3) 0.039(2) 0.058(2) -0.021(2) -0.009(2) -0.006(2)
C5C 0.062(2) 0.034(2) 0.034(2) -0.009(2) -0.007(2) 0.001(2)
C6C 0.044(2) 0.021(2) 0.024(2) -0.0116(15) -0.0033(15) 0.0103(15)
C7 0.046(2) 0.024(2) 0.017(2) -0.0068(12) 0.0010(14) 0.0070(14)
O8 0.0455(12) 0.0162(10) 0.0129(10) -0.0020(8) -0.0066(9) 0.0114(9)
C9 0.033(2) 0.011(2) 0.019(2) -0.0037(13) -0.0127(13) 0.0086(14)
O10 0.0486(13) 0.0191(11) 0.0237(11) -0.0077(8) -0.0106(9) 0.0203(10)
C11 0.026(2) 0.0167(14) 0.017(2) -0.0026(12) -0.0114(12) 0.0062(12)
C12D 0.025(2) 0.0121(12) 0.023(2) -0.0016(12) -0.0100(13) 0.0103(11)
C13D 0.024(2) 0.0080(14) 0.0152(15) 0.0002(12) -0.0121(12) 0.0048(12)
C12E 0.027(2) 0.0105(14) 0.0120(14) 0.0000(11) -0.0107(12) 0.0060(12)
C13E 0.022(2) 0.0156(14) 0.021(2) -0.0019(12) -0.0101(12) 0.0079(12)
C14 0.025(2) 0.0176(14) 0.0160(15) -0.0041(11) -0.0118(12) 0.0071(12)
C15 0.038(2) 0.0147(14) 0.0221(15) -0.0041(12) -0.0114(13) 0.0099(13)
N16D 0.0241(14) 0.0149(11) 0.0164(13) 0.0008(10) -0.0146(12) 0.0093(10)
C17D 0.035(2) 0.0064(14) 0.019(2) -0.0043(12) -0.011(2) 0.0055(13)
O18D 0.0276(13) 0.0198(10) 0.0221(10) -0.0040(8) -0.0124(9) 0.0076(9)
C19D 0.032(2) 0.015(2) 0.0157(15) -0.0024(12) -0.0099(13) 0.0125(13)
C20D 0.036(2) 0.021(2) 0.019(2) -0.0020(13) -0.0092(13) 0.0030(14)
C21D 0.045(2) 0.016(2) 0.021(2) 0.0066(14) -0.0066(14) 0.0042(14)
C22D 0.046(2) 0.024(2) 0.0110(14) -0.0007(13) -0.0133(14) 0.0116(14)
C23D 0.042(2) 0.016(2) 0.015(2) -0.0042(13) -0.0121(14) 0.0090(14)
C24D 0.039(2) 0.0142(14) 0.017(2) 0.0013(12) -0.0088(14) 0.0064(13)
O25D 0.074(2) 0.0257(12) 0.0294(11) 0.0097(10) -0.0189(11) -0.0095(11)
C26D 0.068(2) 0.019(2) 0.044(2) 0.0020(15) -0.018(2) -0.002(2)
O27D 0.0592(14) 0.0230(10) 0.0205(11) -0.0007(9) -0.0242(10) 0.0026(10)
C28D 0.056(2) 0.027(2) 0.018(2) -0.0025(13) -0.0207(14) 0.0116(14)
N16E 0.0227(13) 0.0165(12) 0.0256(12) -0.0042(9) -0.0123(10) 0.0109(10)
C17E 0.029(2) 0.014(2) 0.0128(14) -0.0005(11) -0.0139(13) 0.0101(14)
O18E 0.0291(13) 0.0127(10) 0.0425(12) -0.0022(8) -0.0184(10) 0.0120(9)
C19E 0.028(2) 0.011(2) 0.0147(14) -0.0049(11) -0.0131(12) 0.0128(13)
C20E 0.032(2) 0.0071(14) 0.0211(15) -0.0038(11) -0.0125(13) 0.0107(13)
C21E 0.027(2) 0.015(2) 0.024(2) -0.0086(12) -0.0115(13) 0.0113(14)
C22E 0.024(2) 0.013(2) 0.029(2) -0.0060(12) -0.0051(13) 0.0069(13)
C23E 0.039(2) 0.010(2) 0.0173(15) -0.0043(11) -0.0121(13) 0.0080(14)
C24E 0.027(2) 0.015(2) 0.0232(15) -0.0019(11) -0.0114(12) 0.0097(13)
O25E 0.0224(13) 0.0169(10) 0.0645(14) -0.0071(9) -0.0109(10) 0.0143(10)
C26E 0.026(2) 0.029(2) 0.074(2) -0.005(2) -0.017(2) 0.012(2)
O27E 0.0288(13) 0.0093(11) 0.0464(12) -0.0003(8) -0.0122(9) 0.0097(8)
C28E 0.037(2) 0.0132(14) 0.033(2) -0.0009(12) -0.0095(14) 0.0056(13)

loop_
_atom_site_label
_atom_site_type_symbol
_atom_site_fract_x
_atom_site_fract_y
_atom_site_fract_z
_atom_site_U_iso_or_equiv
_atom_site_thermal_displace_type
_atom_site_occupancy
_atom_site_calc_flag
_atom_site_refinement_flags
_atom_site_disorder_group
N1A N 0.1950(3) 0.2639(2) 0.04149(13) 0.0304(6) Uani 1 d . .
C2A C 0.2255(3) 0.3714(2) 0.01623(15) 0.0292(7) Uani 1 d . .
C3A C 0.3196(3) 0.4230(2) 0.0584(2) 0.0300(7) Uani 1 d . .
H3A H 0.3382 0.4978 0.0397 0.036 Uiso 1 calc R .
C4A C 0.3853(3) 0.3625(2) 0.12819(15) 0.0260(7) Uani 1 d . .
C5A C 0.3528(3) 0.2519(2) 0.1542(2) 0.0269(7) Uani 1 d . .
H5A H 0.3947 0.2090 0.2010 0.032 Uiso 1 calc R .
C6A C 0.2570(3) 0.2054(2) 0.10991(15) 0.0263(7) Uani 1 d . .
N1B N 0.1642(3) 0.5447(2) -0.07698(15) 0.0480(7) Uani 1 d . .
C2B C 0.1535(3) 0.4326(3) -0.0590(2) 0.0352(8) Uani 1 d . .
C3B C 0.0824(5) 0.3779(3) -0.1072(2) 0.0669(12) Uani 1 d . .
H3B H 0.0766 0.3001 -0.0931 0.080 Uiso 1 calc R .
C4B C 0.0191(6) 0.4386(4) -0.1769(2) 0.069(2) Uani 1 d . .
H4B H -0.0297 0.4026 -0.2106 0.106 Uiso 1 calc R .
C5B C 0.0292(4) 0.5525(3) -0.1959(2) 0.0604(11) Uani 1 d . .
H5B H -0.0113 0.5955 -0.2430 0.072 Uiso 1 calc R .
C6B C 0.0994(4) 0.6018(3) -0.1445(2) 0.0564(10) Uani 1 d . .
H6B H 0.1027 0.6800 -0.1570 0.068 Uiso 1 calc R .
N1C N 0.2847(3) 0.0295(2) 0.20365(13) 0.0349(7) Uani 1 d . .
C2C C 0.2490(4) -0.0756(2) 0.2300(2) 0.0416(9) Uani 1 d . .
H2C H 0.2958 -0.1175 0.2759 0.050 Uiso 1 calc R .
C3C C 0.1477(4) -0.1257(3) 0.1937(2) 0.0473(9) Uani 1 d . .
H3C H 0.1251 -0.1988 0.2150 0.057 Uiso 1 calc R .
C4C C 0.0808(4) -0.0656(3) 0.1255(2) 0.0536(10) Uani 1 d . .
H4C H 0.0115 -0.0972 0.0994 0.054 Uiso 1 calc R .
C5C C 0.1173(4) 0.0426(3) 0.0957(2) 0.0434(9) Uani 1 d . .
H5C H 0.0742 0.0845 0.0488 0.052 Uiso 1 calc R .
C6C C 0.2191(3) 0.0877(2) 0.1367(2) 0.0302(8) Uani 1 d . .
C7 C 0.4895(3) 0.4148(2) 0.17328(15) 0.0297(7) Uani 1 d . .
H7A H 0.5808 0.3615 0.18675 0.036 Uiso 1 calc R .
H7B H 0.5208 0.4827 0.13952 0.036 Uiso 1 calc R .
O8 O 0.4143(2) 0.44430(13) 0.24627(9) 0.0261(5) Uani 1 d . .
C9 C 0.4465(3) 0.3737(2) 0.31596(15) 0.0215(7) Uani 1 d . .
O10 O 0.5256(2) 0.2833(2) 0.32031(10) 0.0318(5) Uani 1 d . .
C11 C 0.3748(3) 0.4215(2) 0.38554(14) 0.0166(6) Uani 1 d . .
C12D C 0.4094(3) 0.3647(2) 0.46220(14) 0.0174(6) Uani 1 d . .
H12D H 0.4728 0.2957 0.46913 0.021 Uiso 1 calc R .
C13D C 0.3503(3) 0.4100(2) 0.52903(14) 0.0160(6) Uani 1 d . .
C12E C 0.2760(3) 0.5226(2) 0.37648(14) 0.0171(6) Uani 1 d . .
H12E H 0.2489 0.5601 0.32526 0.021 Uiso 1 calc R .
C13E C 0.2182(3) 0.5675(2) 0.44230(14) 0.0167(6) Uani 1 d . .
C14 C 0.2566(3) 0.5142(2) 0.52059(14) 0.0162(6) Uani 1 d . .
C15 C 0.2009(3) 0.5707(2) 0.59088(15) 0.0256(7) Uani 1 d . .
H15A H 0.0951 0.5612 0.6030 0.031 Uiso 1 calc R .
H15B H 0.2115 0.6504 0.5777 0.031 Uiso 1 calc R .
H15C H 0.2606 0.5365 0.6368 0.031 Uiso 1 calc R .
N16D N 0.3931(2) 0.3485(2) 0.60651(12) 0.0194(6) Uani 1 d . .
H16D H 0.4889 0.3328 0.61644 0.023 Uiso 1 calc R .
C17D C 0.2901(3) 0.3137(2) 0.66486(15) 0.0203(7) Uani 1 d . .
O18D O 0.1509(2) 0.33508(13) 0.65684(10) 0.0236(5) Uani 1 d . .
C19D C 0.3539(3) 0.2493(2) 0.74196(15) 0.0219(7) Uani 1 d . .
C20D C 0.3033(3) 0.1451(2) 0.77415(15) 0.0260(7) Uani 1 d . .
H20D H 0.2368 0.1137 0.74611 0.031 Uiso 1 calc R .
C21D C 0.3532(3) 0.0892(2) 0.8482(2) 0.0293(7) Uani 1 d . .
C22D C 0.4462(3) 0.1383(2) 0.89213(15) 0.0283(7) Uani 1 d . .
H22D H 0.4756 0.1013 0.94314 0.034 Uiso 1 calc R .
C23D C 0.4945(3) 0.2412(2) 0.86013(15) 0.0247(7) Uani 1 d . .
C24D C 0.4514(3) 0.2962(2) 0.78396(15) 0.0243(7) Uani 1 d . .
H24D H 0.4879 0.3644 0.76130 0.029 Uiso 1 calc R .
O25D O 0.3173(2) -0.0164(2) 0.88328(11) 0.0439(6) Uani 1 d . .
C26D C 0.2690(4) -0.0852(2) 0.8318(2) 0.0444(9) Uani 1 d . .
H361 H 0.2609 -0.1602 0.8616 0.053 Uiso 1 calc R .
H362 H 0.3426 -0.0898 0.7881 0.053 Uiso 1 calc R .
H363 H 0.1711 -0.0519 0.8109 0.053 Uiso 1 calc R .
O27D O 0.5892(2) 0.29586(14) 0.89734(10) 0.0344(5) Uani 1 d . .
C28D C 0.6395(4) 0.2416(2) 0.9752(2) 0.0345(8) Uani 1 d . .
H281 H 0.7061 0.2872 0.9944 0.041 Uiso 1 calc R .
H282 H 0.6939 0.1679 0.9721 0.041 Uiso 1 calc R .
H283 H 0.5523 0.2331 1.0115 0.041 Uiso 1 calc R .
N16E N 0.1153(2) 0.6706(2) 0.43063(11) 0.0189(5) Uani 1 d . .
H16E H 0.0201 0.6672 0.42387 0.023 Uiso 1 calc R .
C17E C 0.1617(3) 0.7734(2) 0.42982(14) 0.0195(7) Uani 1 d . .
O18E O 0.2971(2) 0.78446(13) 0.43632(11) 0.0291(5) Uani 1 d . .
C19E C 0.0382(3) 0.8727(2) 0.42022(14) 0.0184(7) Uani 1 d . .
C20E C -0.1140(3) 0.8574(2) 0.43147(14) 0.0206(7) Uani 1 d . .
H20E H -0.1415 0.7849 0.45020 0.025 Uiso 1 calc R .
C21E C -0.2268(3) 0.9496(2) 0.41504(15) 0.0223(7) Uani 1 d . .
C22E C -0.1877(3) 1.0583(2) 0.39000(15) 0.0228(7) Uani 1 d . .
H22E H -0.2628 1.1202 0.37825 0.027 Uiso 1 calc R .
C23E C -0.0338(3) 1.0727(2) 0.38282(14) 0.0216(7) Uani 1 d . .
C24E C 0.0793(3) 0.9813(2) 0.39708(14) 0.0222(6) Uani 1 d . .
H24E H 0.1821 0.9926 0.39121 0.024 Uiso 1 calc R .
O25E O -0.3728(2) 0.92307(14) 0.42518(12) 0.0357(5) Uani 1 d . .
C26E C -0.4931(3) 1.0114(2) 0.4003(2) 0.0457(9) Uani 1 d . .
H261 H -0.5901 0.9832 0.4136 0.057 Uiso 1 calc R .
H262 H -0.4837 1.0366 0.3433 0.057 Uiso 1 calc R .
H263 H -0.4868 1.0741 0.4274 0.057 Uiso 1 calc R .
O27E O -0.0042(2) 1.18367(13) 0.36038(11) 0.0294(5) Uani 1 d . .
C28E C 0.1520(3) 1.2034(2) 0.3560(2) 0.0286(7) Uani 1 d . .
H284 H 0.1580 1.2838 0.3438 0.034 Uiso 1 calc R .
H285 H 0.2056 1.1675 0.3145 0.034 Uiso 1 calc R .
H286 H 0.1979 1.1721 0.4067 0.034 Uiso 1 calc R .

loop_
_geom_bond_atom_site_label_1
_geom_bond_atom_site_label_2
_geom_bond_distance
_geom_bond_site_symmetry_2
_geom_bond_publ_flag
N1A C2A 1.343(4) . ?
N1A C6A 1.345(3) . ?
C2A C3A 1.395(4) . ?
C2A C2B 1.481(4) . ?
C3A C4A 1.383(4) . ?
C4A C5A 1.385(4) . ?
C4A C7 1.493(4) . ?
C5A C6A 1.391(4) . ?
C6A C6C 1.482(4) . ?
N1B C6B 1.337(4) . ?
N1B C2B 1.342(4) . ?
C2B C3B 1.361(5) . ?
C3B C4B 1.375(5) . ?
C4B C5B 1.363(5) . ?
C5B C6B 1.354(5) . ?
N1C C2C 1.334(4) . ?
N1C C6C 1.337(3) . ?
C2C C3C 1.369(5) . ?
C3C C4C 1.365(4) . ?
C4C C5C 1.380(5) . ?
C5C C6C 1.384(4) . ?
C7 O8 1.449(3) . ?
O8 C9 1.343(3) . ?
C9 O10 1.205(3) . ?
C9 C11 1.478(4) . ?
C11 C12D 1.382(3) . ?
C11 C12E 1.389(3) . ?
C12D C13D 1.390(3) . ?
C13D C14 1.396(3) . ?
C13D N16D 1.428(3) . ?
C12E C13E 1.370(3) . ?
C13E C14 1.402(3) . ?
C13E N16E 1.428(3) . ?
C14 C15 1.504(3) . ?
N16D C17D 1.349(3) . ?
C17D O18D 1.230(3) . ?
C17D C19D 1.490(4) . ?
C19D C24D 1.380(4) . ?
C19D C20D 1.392(4) . ?
C20D C21D 1.376(4) . ?
C21D O25D 1.370(3) . ?
C21D C22D 1.389(4) . ?
C22D C23D 1.369(4) . ?
C23D O27D 1.371(3) . ?
C23D C24D 1.387(4) . ?
O25D C26D 1.422(3) . ?
O27D C28D 1.426(3) . ?
N16E C17E 1.350(3) . ?
C17E O18E 1.231(3) . ?
C17E C19E 1.499(4) . ?
C19E C20E 1.375(4) . ?
C19E C24E 1.384(4) . ?
C20E C21E 1.387(3) . ?
C21E O25E 1.359(3) . ?
C21E C22E 1.382(4) . ?
C22E C23E 1.384(4) . ?
C23E O27E 1.375(3) . ?
C23E C24E 1.380(3) . ?
O25E C26E 1.422(3) . ?
O27E C28E 1.423(3) . ?

loop_
_cod_related_entry_id
_cod_related_entry_database
_cod_related_entry_code
1 ChemSpider 9345213
